data_1514701
loop_
_publ_author_name
'Eitel, Simon H.'
'Jautze, Sascha'
'Frey, Wolfgang'
'Peters, Ren\'e'

_publ_section_title
;
 Asymmetric Michael additions of \a-cyanoacetates by soft Lewis acid/hard
 Br\/onsted acid catalysis: stereodivergency with bi- vs. monometallic
 catalysts
;
_journal_issue 5
_journal_name_full 'Chemical Science'
_journal_page_first 2218
_journal_paper_doi 10.1039/c3sc50419k
_journal_volume 4
_journal_year 2013
_chemical_absolute_configuration rd
_chemical_formula_moiety 'C16 H20 N2 O3, 0.33(O)'
_chemical_formula_sum 'C16 H20 N2 O3.33'
_chemical_formula_weight 293.62
_chemical_name_systematic
;
(S)-5-((1R,3S)-3-Methoxycyclohexyl)-5-phenylimidazolidine-2,4-dione
;
_space_group_IT_number 4
_symmetry_cell_setting monoclinic
_symmetry_space_group_name_Hall 'P 2yb'
_symmetry_space_group_name_H-M 'P 1 21 1'
_atom_sites_solution_hydrogens geom
_atom_sites_solution_primary direct
_atom_sites_solution_secondary difmap
_audit_creation_method SHELXL-97
_cell_angle_alpha 90.00
_cell_angle_beta 105.801(2)
_cell_angle_gamma 90.00
_cell_formula_units_Z 2
_cell_length_a 9.4884(4)
_cell_length_b 7.3139(3)
_cell_length_c 12.2804(6)
_cell_measurement_reflns_used 2514
_cell_measurement_temperature 100(2)
_cell_measurement_theta_max 65.37
_cell_measurement_theta_min 3.74
_cell_volume 820.02(6)
_computing_cell_refinement 'Bruker APEXII Software Suite, 2008'
_computing_data_collection 'Bruker APEXII Software Suite, 2008'
_computing_data_reduction 'Bruker APEXII Software Suite, 2008'
_computing_molecular_graphics 'SHELXTL-plus, XP (Sheldrick, 1991)'
_computing_structure_refinement 'SHELXL-97 (Sheldrick, 1997)'
_computing_structure_solution 'SHELXS-97 (Sheldrick, 1990)'
_diffrn_ambient_temperature 100(2)
_diffrn_measured_fraction_theta_full 0.958
_diffrn_measured_fraction_theta_max 0.958
_diffrn_measurement_device_type 'Bruker Kappa APEXII Duo'
_diffrn_measurement_method 'Omega + Phi Scans'
_diffrn_radiation_monochromator graphite
_diffrn_radiation_source I\mS
_diffrn_radiation_type CuK\a
_diffrn_radiation_wavelength 1.54178
_diffrn_reflns_av_R_equivalents 0.0252
_diffrn_reflns_av_sigmaI/netI 0.0200
_diffrn_reflns_limit_h_max 11
_diffrn_reflns_limit_h_min -10
_diffrn_reflns_limit_k_max 7
_diffrn_reflns_limit_k_min -8
_diffrn_reflns_limit_l_max 14
_diffrn_reflns_limit_l_min -14
_diffrn_reflns_number 11301
_diffrn_reflns_theta_full 65.37
_diffrn_reflns_theta_max 65.37
_diffrn_reflns_theta_min 3.74
_diffrn_standards_decay_% 0
_diffrn_standards_interval_count 0
_diffrn_standards_number 0
_exptl_absorpt_coefficient_mu 0.685
_exptl_absorpt_correction_T_max 0.7526
_exptl_absorpt_correction_T_min 0.6768
_exptl_absorpt_correction_type multi-scan
_exptl_absorpt_process_details 'Blessing, 1995'
_exptl_crystal_colour colourless
_exptl_crystal_density_diffrn 1.189
_exptl_crystal_density_method 'not measured'
_exptl_crystal_description block
_exptl_crystal_F_000 313
_exptl_crystal_size_max 0.20
_exptl_crystal_size_mid 0.16
_exptl_crystal_size_min 0.10
_refine_diff_density_max 0.175
_refine_diff_density_min -0.143
_refine_diff_density_rms 0.028
_refine_ls_abs_structure_details 'Flack H D (1983), Acta Cryst. A39, 876-881'
_refine_ls_abs_structure_Flack 0.09(18)
_refine_ls_extinction_coef 0.0047(7)
_refine_ls_extinction_expression Fc^*^=kFc[1+0.001xFc^2^\l^3^/sin(2\q)]^-1/4^
_refine_ls_extinction_method SHELXL
_refine_ls_goodness_of_fit_ref 1.068
_refine_ls_hydrogen_treatment mixed
_refine_ls_matrix_type full
_refine_ls_number_parameters 218
_refine_ls_number_reflns 2559
_refine_ls_number_restraints 13
_refine_ls_restrained_S_all 1.103
_refine_ls_R_factor_all 0.0275
_refine_ls_R_factor_gt 0.0269
_refine_ls_shift/su_max 0.001
_refine_ls_shift/su_mean 0.000
_refine_ls_structure_factor_coef Fsqd
_refine_ls_weighting_details 'calc w=1/[\s^2^(Fo^2^)+(0.0372P)^2^+0.1437P] where P=(Fo^2^+2Fc^2^)/3'
_refine_ls_weighting_scheme calc
_refine_ls_wR_factor_gt 0.0688
_refine_ls_wR_factor_ref 0.0694
_reflns_number_gt 2514
_reflns_number_total 2559
_reflns_threshold_expression >2sigma(I)
_cod_data_source_file c3sc50419k.txt
_cod_data_source_block s1900lc
_cod_original_sg_symbol_H-M 'P 21'
_cod_database_code 1514701

loop_
_symmetry_equiv_pos_as_xyz
'x, y, z'
'-x, y+1/2, -z'

loop_
_atom_site_label
_atom_site_type_symbol
_atom_site_fract_x
_atom_site_fract_y
_atom_site_fract_z
_atom_site_U_iso_or_equiv
_atom_site_adp_type
_atom_site_occupancy
_atom_site_symmetry_multiplicity
_atom_site_calc_flag
_atom_site_refinement_flags
_atom_site_disorder_assembly
_atom_site_disorder_group
O1 O 0.01272(11) 0.22727(16) 0.47384(8) 0.0268(2) Uani 1 1 d . . .
N1 N -0.08199(14) 0.08099(18) 0.60631(11) 0.0223(3) Uani 1 1 d . . .
H1 H -0.060(2) -0.032(3) 0.5903(16) 0.035(5) Uiso 1 1 d . . .
C1 C -0.04471(15) 0.2335(2) 0.55299(11) 0.0210(3) Uani 1 1 d . . .
N2 N -0.08115(14) 0.38254(18) 0.60126(10) 0.0221(3) Uani 1 1 d . . .
H2 H -0.0602(18) 0.489(3) 0.5802(14) 0.027(5) Uiso 1 1 d . . .
O2 O -0.17286(11) 0.02911(14) 0.76017(8) 0.0260(2) Uani 1 1 d . . .
C2 C -0.14323(15) 0.3414(2) 0.69541(11) 0.0191(3) Uani 1 1 d . . .
O3 O 0.34994(11) 0.32150(17) 0.97126(10) 0.0352(3) Uani 1 1 d . . .
C3 C -0.13818(15) 0.1316(2) 0.69473(12) 0.0204(3) Uani 1 1 d . . .
C4 C -0.04390(14) 0.4160(2) 0.80868(11) 0.0189(3) Uani 1 1 d . A .
H4 H -0.0919 0.3847 0.8694 0.023 Uiso 1 1 calc R . .
C5 C 0.10819(15) 0.3257(2) 0.84037(12) 0.0239(3) Uani 1 1 d . . .
H5A H 0.0970 0.1926 0.8503 0.029 Uiso 1 1 calc R A .
H5B H 0.1541 0.3432 0.7777 0.029 Uiso 1 1 calc R . .
C6 C 0.20827(15) 0.4050(2) 0.94885(13) 0.0275(4) Uani 1 1 d . A .
H6 H 0.1656 0.3775 1.0131 0.033 Uiso 1 1 calc R . .
C7 C 0.22279(16) 0.6097(2) 0.93962(13) 0.0306(4) Uani 1 1 d . . .
H7A H 0.2676 0.6391 0.8777 0.037 Uiso 1 1 calc R A .
H7B H 0.2869 0.6588 1.0112 0.037 Uiso 1 1 calc R . .
C8 C 0.07133(17) 0.6966(2) 0.91556(13) 0.0279(4) Uani 1 1 d . A .
H8A H 0.0290 0.6709 0.9793 0.034 Uiso 1 1 calc R . .
H8B H 0.0804 0.8308 0.9096 0.034 Uiso 1 1 calc R . .
C9 C -0.03081(16) 0.6232(2) 0.80623(12) 0.0225(3) Uani 1 1 d . . .
H9A H -0.1290 0.6784 0.7947 0.027 Uiso 1 1 calc R A .
H9B H 0.0069 0.6592 0.7417 0.027 Uiso 1 1 calc R . .
C10 C -0.30050(15) 0.4112(2) 0.67316(11) 0.0213(3) Uani 1 1 d . . .
C11 C -0.39017(17) 0.3414(2) 0.73568(13) 0.0296(4) Uani 1 1 d . . .
H11 H -0.3537 0.2492 0.7906 0.036 Uiso 1 1 calc R . .
C12 C -0.53175(18) 0.4045(3) 0.71885(15) 0.0386(4) Uani 1 1 d . . .
H12 H -0.5919 0.3548 0.7619 0.046 Uiso 1 1 calc R . .
C13 C -0.58624(18) 0.5385(3) 0.64038(15) 0.0430(5) Uani 1 1 d . . .
H13 H -0.6836 0.5817 0.6290 0.052 Uiso 1 1 calc R . .
C14 C -0.49763(19) 0.6098(3) 0.57813(15) 0.0439(5) Uani 1 1 d . . .
H14 H -0.5340 0.7034 0.5242 0.053 Uiso 1 1 calc R . .
C15 C -0.35623(17) 0.5456(2) 0.59396(13) 0.0321(4) Uani 1 1 d . . .
H15 H -0.2969 0.5945 0.5500 0.039 Uiso 1 1 calc R . .
C16 C 0.3608(3) 0.1529(4) 1.0302(3) 0.0562(8) Uani 0.75 1 d PU A 1
H16A H 0.3104 0.1629 1.0898 0.084 Uiso 0.75 1 calc PR A 1
H16B H 0.4643 0.1235 1.0642 0.084 Uiso 0.75 1 calc PR A 1
H16C H 0.3154 0.0558 0.9772 0.084 Uiso 0.75 1 calc PR A 1
C16A C 0.4335(6) 0.3709(4) 1.0969(3) 0.071(3) Uani 0.25 1 d PRU A 2
H16D H 0.4148 0.4990 1.1117 0.106 Uiso 0.25 1 calc PR A 2
H16E H 0.5389 0.3526 1.1085 0.106 Uiso 0.25 1 calc PR A 2
H16F H 0.3990 0.2919 1.1488 0.106 Uiso 0.25 1 calc PR A 2
O1W O 0.6079(4) 0.5093(5) 1.1036(4) 0.083(3) Uani 0.19 1 d PR A 3
O2W O 0.7495(5) 0.4589(4) 1.3334(3) 0.074(4) Uani 0.14 1 d PR A 4

loop_
_atom_site_aniso_label
_atom_site_aniso_U_11
_atom_site_aniso_U_22
_atom_site_aniso_U_33
_atom_site_aniso_U_23
_atom_site_aniso_U_13
_atom_site_aniso_U_12
O1 0.0439(6) 0.0185(5) 0.0248(5) 0.0001(4) 0.0209(4) 0.0005(5)
N1 0.0327(7) 0.0141(7) 0.0235(6) -0.0004(5) 0.0136(5) 0.0001(5)
C1 0.0291(7) 0.0153(7) 0.0196(6) -0.0005(6) 0.0084(5) -0.0008(6)
N2 0.0345(7) 0.0147(8) 0.0215(6) 0.0007(5) 0.0153(5) -0.0006(5)
O2 0.0367(6) 0.0174(6) 0.0290(5) 0.0043(5) 0.0174(4) -0.0003(4)
C2 0.0259(7) 0.0166(8) 0.0172(7) 0.0008(6) 0.0100(6) 0.0001(6)
O3 0.0184(5) 0.0422(7) 0.0428(6) 0.0085(6) 0.0048(5) 0.0041(5)
C3 0.0221(7) 0.0199(8) 0.0202(7) -0.0010(6) 0.0077(5) -0.0016(6)
C4 0.0198(7) 0.0198(8) 0.0182(7) 0.0011(5) 0.0072(5) 0.0020(6)
C5 0.0220(7) 0.0240(8) 0.0280(7) 0.0034(6) 0.0108(6) 0.0032(6)
C6 0.0186(7) 0.0363(9) 0.0281(8) 0.0046(7) 0.0071(6) 0.0009(6)
C7 0.0254(8) 0.0374(10) 0.0283(8) -0.0040(7) 0.0063(6) -0.0072(7)
C8 0.0333(8) 0.0254(10) 0.0250(7) -0.0048(6) 0.0077(6) -0.0034(6)
C9 0.0265(7) 0.0202(9) 0.0211(7) 0.0000(6) 0.0068(6) 0.0004(6)
C10 0.0243(7) 0.0192(8) 0.0187(7) -0.0028(6) 0.0030(5) 0.0007(6)
C11 0.0281(8) 0.0332(10) 0.0278(8) 0.0048(7) 0.0081(6) 0.0039(7)
C12 0.0261(8) 0.0511(12) 0.0393(9) 0.0043(8) 0.0101(7) 0.0025(8)
C13 0.0246(8) 0.0581(13) 0.0420(10) 0.0016(9) 0.0015(7) 0.0117(8)
C14 0.0383(10) 0.0478(12) 0.0398(10) 0.0117(9) 0.0009(8) 0.0155(8)
C15 0.0329(8) 0.0329(10) 0.0298(8) 0.0062(7) 0.0073(6) 0.0027(7)
C16 0.0305(13) 0.0498(16) 0.0850(19) 0.0283(15) 0.0100(12) 0.0090(11)
C16A 0.060(4) 0.079(4) 0.069(4) -0.001(3) 0.012(3) 0.017(3)
O1W 0.072(6) 0.060(6) 0.094(7) 0.002(5) -0.017(5) -0.010(5)
O2W 0.066(7) 0.088(10) 0.061(7) -0.001(6) 0.008(6) -0.017(6)

loop_
_atom_type_symbol
_atom_type_description
_atom_type_scat_dispersion_real
_atom_type_scat_dispersion_imag
_atom_type_scat_source
C C 0.0181 0.0091 'International Tables Vol C Tables 4.2.6.8 and 6.1.1.4'
H H 0.0000 0.0000 'International Tables Vol C Tables 4.2.6.8 and 6.1.1.4'
N N 0.0311 0.0180 'International Tables Vol C Tables 4.2.6.8 and 6.1.1.4'
O O 0.0492 0.0322 'International Tables Vol C Tables 4.2.6.8 and 6.1.1.4'

loop_
_geom_angle_atom_site_label_1
_geom_angle_atom_site_label_2
_geom_angle_atom_site_label_3
_geom_angle
C3 N1 C1 110.93(13)
C3 N1 H1 125.9(13)
C1 N1 H1 122.6(13)
O1 C1 N2 127.12(14)
O1 C1 N1 124.35(14)
N2 C1 N1 108.53(11)
C1 N2 C2 113.12(12)
C1 N2 H2 119.9(12)
C2 N2 H2 126.7(12)
N2 C2 C10 111.90(11)
N2 C2 C3 100.43(12)
C10 C2 C3 111.27(12)
N2 C2 C4 111.03(11)
C10 C2 C4 111.58(11)
C3 C2 C4 110.13(12)
C16 O3 C6 113.73(14)
C16 O3 C16A 75.65(14)
C6 O3 C16A 106.7(2)
O2 C3 N1 126.04(14)
O2 C3 C2 127.01(13)
N1 C3 C2 106.92(12)
C9 C4 C5 110.90(12)
C9 C4 C2 111.44(12)
C5 C4 C2 112.02(12)
C9 C4 H4 107.4
C5 C4 H4 107.4
C2 C4 H4 107.4
C6 C5 C4 112.10(12)
C6 C5 H5A 109.2
C4 C5 H5A 109.2
C6 C5 H5B 109.2
C4 C5 H5B 109.2
H5A C5 H5B 107.9
O3 C6 C7 109.67(12)
O3 C6 C5 109.53(13)
C7 C6 C5 111.05(13)
O3 C6 H6 108.8
C7 C6 H6 108.8
C5 C6 H6 108.8
C6 C7 C8 109.10(13)
C6 C7 H7A 109.9
C8 C7 H7A 109.9
C6 C7 H7B 109.9
C8 C7 H7B 109.9
H7A C7 H7B 108.3
C9 C8 C7 111.32(13)
C9 C8 H8A 109.4
C7 C8 H8A 109.4
C9 C8 H8B 109.4
C7 C8 H8B 109.4
H8A C8 H8B 108.0
C4 C9 C8 111.68(12)
C4 C9 H9A 109.3
C8 C9 H9A 109.3
C4 C9 H9B 109.3
C8 C9 H9B 109.3
H9A C9 H9B 107.9
C15 C10 C11 118.40(14)
C15 C10 C2 122.03(13)
C11 C10 C2 119.55(13)
C12 C11 C10 120.75(16)
C12 C11 H11 119.6
C10 C11 H11 119.6
C13 C12 C11 120.57(16)
C13 C12 H12 119.7
C11 C12 H12 119.7
C12 C13 C14 119.18(15)
C12 C13 H13 120.4
C14 C13 H13 120.4
C13 C14 C15 120.42(16)
C13 C14 H14 119.8
C15 C14 H14 119.8
C10 C15 C14 120.68(15)
C10 C15 H15 119.7
C14 C15 H15 119.7
O3 C16 H16A 109.5
O3 C16 H16B 109.5
O3 C16 H16C 109.5
O3 C16A H16D 109.5
O3 C16A H16E 109.5
H16D C16A H16E 109.5
O3 C16A H16F 109.5
H16D C16A H16F 109.5
H16E C16A H16F 109.5

loop_
_geom_bond_atom_site_label_1
_geom_bond_atom_site_label_2
_geom_bond_distance
O1 C1 1.2378(16)
N1 C3 1.3842(18)
N1 C1 1.387(2)
N1 H1 0.89(2)
C1 N2 1.3305(19)
N2 C2 1.4647(17)
N2 H2 0.86(2)
O2 C3 1.2085(17)
C2 C10 1.530(2)
C2 C3 1.535(2)
C2 C4 1.5514(19)
O3 C16 1.419(3)
O3 C6 1.4331(18)
O3 C16A 1.573(3)
C4 C9 1.521(2)
C4 C5 1.5377(19)
C4 H4 1.0000
C5 C6 1.524(2)
C5 H5A 0.9900
C5 H5B 0.9900
C6 C7 1.511(3)
C6 H6 1.0000
C7 C8 1.525(2)
C7 H7A 0.9900
C7 H7B 0.9900
C8 C9 1.524(2)
C8 H8A 0.9900
C8 H8B 0.9900
C9 H9A 0.9900
C9 H9B 0.9900
C10 C15 1.383(2)
C10 C11 1.389(2)
C11 C12 1.382(2)
C11 H11 0.9500
C12 C13 1.373(3)
C12 H12 0.9500
C13 C14 1.383(3)
C13 H13 0.9500
C14 C15 1.384(2)
C14 H14 0.9500
C15 H15 0.9500
C16 H16A 0.9800
C16 H16B 0.9800
C16 H16C 0.9800
C16A H16D 0.9800
C16A H16E 0.9800
C16A H16F 0.9800

loop_
_geom_torsion_atom_site_label_1
_geom_torsion_atom_site_label_2
_geom_torsion_atom_site_label_3
_geom_torsion_atom_site_label_4
_geom_torsion
C3 N1 C1 O1 177.34(12)
C3 N1 C1 N2 -2.70(15)
O1 C1 N2 C2 -178.24(13)
N1 C1 N2 C2 1.80(15)
C1 N2 C2 C10 -118.44(14)
C1 N2 C2 C3 -0.30(15)
C1 N2 C2 C4 116.16(14)
C1 N1 C3 O2 -175.88(14)
C1 N1 C3 C2 2.46(16)
N2 C2 C3 O2 177.02(14)
C10 C2 C3 O2 -64.39(19)
C4 C2 C3 O2 59.88(19)
N2 C2 C3 N1 -1.29(15)
C10 C2 C3 N1 117.30(12)
C4 C2 C3 N1 -118.43(12)
N2 C2 C4 C9 62.30(15)
C10 C2 C4 C9 -63.28(15)
C3 C2 C4 C9 172.63(12)
N2 C2 C4 C5 -62.61(15)
C10 C2 C4 C5 171.81(12)
C3 C2 C4 C5 47.72(16)
C9 C4 C5 C6 52.20(16)
C2 C4 C5 C6 177.41(12)
C16 O3 C6 C7 153.06(18)
C16A O3 C6 C7 71.75(19)
C16 O3 C6 C5 -84.8(2)
C16A O3 C6 C5 -166.13(17)
C4 C5 C6 O3 -177.46(12)
C4 C5 C6 C7 -56.17(16)
O3 C6 C7 C8 179.89(11)
C5 C6 C7 C8 58.69(16)
C6 C7 C8 C9 -59.15(17)
C5 C4 C9 C8 -52.27(15)
C2 C4 C9 C8 -177.80(11)
C7 C8 C9 C4 56.69(17)
N2 C2 C10 C15 -19.8(2)
C3 C2 C10 C15 -131.26(15)
C4 C2 C10 C15 105.30(16)
N2 C2 C10 C11 161.70(14)
C3 C2 C10 C11 50.24(18)
C4 C2 C10 C11 -73.20(18)
C15 C10 C11 C12 0.2(2)
C2 C10 C11 C12 178.73(15)
C10 C11 C12 C13 -0.4(3)
C11 C12 C13 C14 0.0(3)
C12 C13 C14 C15 0.6(3)
C11 C10 C15 C14 0.5(2)
C2 C10 C15 C14 -178.05(16)
C13 C14 C15 C10 -0.9(3)
